data_4081312
loop_
_publ_author_name
'Badaj, Anna C.'
'Lavoie, Gino G.'

_publ_section_title
;
 Reactivity Study of Imino-N-Heterocyclic Carbene Palladium(II) Methyl
 Complexes
;
_journal_issue 16
_journal_name_full Organometallics
_journal_page_first 4577
_journal_paper_doi 10.1021/om400533d
_journal_volume 32
_journal_year 2013
_chemical_formula_moiety 'C27 H34 Cl N3 O Pd, C H Cl3'
_chemical_formula_sum 'C28 H35 Cl4 N3 O Pd'
_chemical_formula_weight 677.83
_chemical_name_systematic
;
 ?
;
_space_group_IT_number 14
_symmetry_cell_setting monoclinic
_symmetry_space_group_name_Hall '-P 2yn'
_symmetry_space_group_name_H-M 'P 1 21/n 1'
_atom_sites_solution_hydrogens geom
_atom_sites_solution_primary direct
_atom_sites_solution_secondary difmap
_audit_creation_method SHELXL-97
_cell_angle_alpha 90.00
_cell_angle_beta 95.764(2)
_cell_angle_gamma 90.00
_cell_formula_units_Z 4
_cell_length_a 9.3459(12)
_cell_length_b 26.128(4)
_cell_length_c 13.0359(17)
_cell_measurement_reflns_used 11984
_cell_measurement_temperature 150(2)
_cell_measurement_theta_max 27.58
_cell_measurement_theta_min 1.56
_cell_volume 3167.1(8)
_computing_cell_refinement APEX2
_computing_data_collection 'APEX2 (Bruker, 2007)'
_computing_data_reduction 'SAINT (Bruker, 2007)'
_computing_molecular_graphics 'CAMERON (Watkin, Prout & Pearce, 1996)'
_computing_publication_material 'SHELXTL (Sheldrick, 2008)'
_computing_structure_refinement 'SHELXL-97 (Sheldrick, 2008)'
_computing_structure_solution 'SHELXS-97 (Sheldrick, 2008)'
_diffrn_ambient_temperature 150(2)
_diffrn_detector_area_resol_mean 9
_diffrn_measured_fraction_theta_full 0.975
_diffrn_measured_fraction_theta_max 0.911
_diffrn_measurement_device_type 'Bruker Kappa APEX-DUO CCD'
_diffrn_measurement_method '\f and \w scans'
_diffrn_radiation_monochromator 'Bruker Triumph'
_diffrn_radiation_source 'fine-focus sealed tube'
_diffrn_radiation_type MoK\a
_diffrn_radiation_wavelength 0.71073
_diffrn_reflns_av_R_equivalents 0.0181
_diffrn_reflns_av_sigmaI/netI 0.0322
_diffrn_reflns_limit_h_max 12
_diffrn_reflns_limit_h_min -5
_diffrn_reflns_limit_k_max 33
_diffrn_reflns_limit_k_min -32
_diffrn_reflns_limit_l_max 16
_diffrn_reflns_limit_l_min -16
_diffrn_reflns_number 11756
_diffrn_reflns_theta_full 25.00
_diffrn_reflns_theta_max 27.58
_diffrn_reflns_theta_min 1.56
_exptl_absorpt_coefficient_mu 0.948
_exptl_absorpt_correction_T_max 0.7456
_exptl_absorpt_correction_T_min 0.6285
_exptl_absorpt_correction_type multi-scan
_exptl_absorpt_process_details 'SADABS (sheldrick, 1996)'
_exptl_crystal_colour yellow
_exptl_crystal_density_diffrn 1.422
_exptl_crystal_density_method 'not measured'
_exptl_crystal_description plate
_exptl_crystal_F_000 1384
_exptl_crystal_size_max 0.48
_exptl_crystal_size_mid 0.38
_exptl_crystal_size_min 0.07
_refine_diff_density_max 0.784
_refine_diff_density_min -0.769
_refine_diff_density_rms 0.085
_refine_ls_extinction_method none
_refine_ls_goodness_of_fit_ref 1.366
_refine_ls_hydrogen_treatment constr
_refine_ls_matrix_type full
_refine_ls_number_parameters 376
_refine_ls_number_reflns 6670
_refine_ls_number_restraints 0
_refine_ls_restrained_S_all 1.366
_refine_ls_R_factor_all 0.0672
_refine_ls_R_factor_gt 0.0572
_refine_ls_shift/su_max 0.001
_refine_ls_shift/su_mean 0.000
_refine_ls_structure_factor_coef Fsqd
_refine_ls_weighting_details 'calc w=1/[\s^2^(Fo^2^)+(0.0000P)^2^+11.4434P] where P=(Fo^2^+2Fc^2^)/3'
_refine_ls_weighting_scheme calc
_refine_ls_wR_factor_gt 0.1128
_refine_ls_wR_factor_ref 0.1156
_reflns_number_gt 5666
_reflns_number_total 6670
_reflns_threshold_expression >2\s(I)
_cod_data_source_file om400533d_si_002.cif
_cod_data_source_block d12300
_cod_original_cell_volume 3167.1(7)
_cod_original_sg_symbol_H-M 'P 21/n'
_cod_database_code 4081312

loop_
_symmetry_equiv_pos_as_xyz
'x, y, z'
'-x+1/2, y+1/2, -z+1/2'
'-x, -y, -z'
'x-1/2, -y-1/2, z-1/2'

loop_
_atom_site_label
_atom_site_type_symbol
_atom_site_fract_x
_atom_site_fract_y
_atom_site_fract_z
_atom_site_U_iso_or_equiv
_atom_site_adp_type
_atom_site_occupancy
_atom_site_symmetry_multiplicity
_atom_site_calc_flag
_atom_site_refinement_flags
_atom_site_disorder_assembly
_atom_site_disorder_group
C91 C 0.3477(17) 0.2999(6) 0.6948(15) 0.053(4) Uani 0.589(6) 1 d P A 1
H91 H 0.4042 0.3316 0.7028 0.063 Uiso 0.589(6) 1 calc PR A 1
Cl2 Cl 0.1704(8) 0.3122(3) 0.7292(6) 0.083(2) Uani 0.589(6) 1 d P A 1
Cl3 Cl 0.4328(5) 0.25279(13) 0.7741(4) 0.0832(16) Uani 0.589(6) 1 d P A 1
Cl4 Cl 0.3370(5) 0.2804(2) 0.5654(3) 0.103(2) Uani 0.589(6) 1 d P A 1
Cl5 Cl 0.3628(6) 0.2517(2) 0.6778(9) 0.116(4) Uani 0.411(6) 1 d P A 2
Cl7 Cl 0.1797(10) 0.3247(3) 0.5561(4) 0.117(4) Uani 0.411(6) 1 d P A 2
Cl6 Cl 0.1891(14) 0.3231(3) 0.7695(7) 0.072(3) Uani 0.411(6) 1 d P A 2
C92 C 0.288(2) 0.3129(9) 0.670(2) 0.048(5) Uani 0.411(6) 1 d P A 2
H92 H 0.3669 0.3378 0.6748 0.057 Uiso 0.411(6) 1 calc PR A 2
Pd Pd 1.11650(3) 0.000749(14) 0.24708(3) 0.01940(9) Uani 1 1 d . . .
C1 C 1.3177(4) 0.02375(16) 0.2449(3) 0.0150(8) Uani 1 1 d . . .
C2 C 1.5575(4) 0.00801(16) 0.2739(4) 0.0219(9) Uani 1 1 d . . .
H2 H 1.6447 -0.0077 0.2952 0.026 Uiso 1 1 calc R . .
C3 C 1.5392(5) 0.05333(17) 0.2259(4) 0.0237(10) Uani 1 1 d . . .
H3 H 1.6116 0.0747 0.2068 0.028 Uiso 1 1 calc R . .
C4 C 1.3760(4) -0.05823(15) 0.3297(3) 0.0155(8) Uani 1 1 d . . .
C5 C 1.4958(4) -0.09412(16) 0.3757(3) 0.0180(9) Uani 1 1 d . . .
C6 C 1.1573(4) -0.10438(16) 0.3598(3) 0.0180(9) Uani 1 1 d . . .
C7 C 1.1127(5) -0.14440(18) 0.2943(4) 0.0272(10) Uani 1 1 d . . .
C8 C 1.0248(6) -0.1822(2) 0.3318(4) 0.0384(13) Uani 1 1 d . . .
H8 H 0.9940 -0.2096 0.2899 0.046 Uiso 1 1 calc R . .
C9 C 0.9837(6) -0.1790(2) 0.4302(5) 0.0443(15) Uani 1 1 d . . .
H9 H 0.9278 -0.2048 0.4549 0.053 Uiso 1 1 calc R . .
C10 C 1.0250(5) -0.1378(2) 0.4922(4) 0.0373(13) Uani 1 1 d . . .
H10 H 0.9943 -0.1356 0.5577 0.045 Uiso 1 1 calc R . .
C11 C 1.1118(5) -0.09942(18) 0.4581(4) 0.0227(9) Uani 1 1 d . . .
C12 C 1.1552(7) -0.1469(2) 0.1865(4) 0.0434(14) Uani 1 1 d . . .
H12A H 1.1219 -0.1168 0.1494 0.065 Uiso 1 1 calc R . .
H12B H 1.1130 -0.1767 0.1525 0.065 Uiso 1 1 calc R . .
H12C H 1.2581 -0.1489 0.1887 0.065 Uiso 1 1 calc R . .
C13 C 1.1561(5) -0.0540(2) 0.5251(4) 0.0321(11) Uani 1 1 d . . .
H13A H 1.1064 -0.0548 0.5860 0.048 Uiso 1 1 calc R . .
H13B H 1.1321 -0.0230 0.4876 0.048 Uiso 1 1 calc R . .
H13C H 1.2579 -0.0551 0.5442 0.048 Uiso 1 1 calc R . .
C14 C 1.3319(5) 0.10532(16) 0.1487(3) 0.0200(9) Uani 1 1 d . . .
C15 C 1.3183(5) 0.10026(18) 0.0425(4) 0.0256(10) Uani 1 1 d . . .
C16 C 1.2656(6) 0.14225(19) -0.0158(4) 0.0310(11) Uani 1 1 d . . .
H16 H 1.2531 0.1395 -0.0873 0.037 Uiso 1 1 calc R . .
C17 C 1.2312(6) 0.18810(18) 0.0303(4) 0.0294(11) Uani 1 1 d . . .
C18 C 1.2474(5) 0.19125(17) 0.1370(4) 0.0284(11) Uani 1 1 d . . .
H18 H 1.2242 0.2217 0.1682 0.034 Uiso 1 1 calc R . .
C19 C 1.2973(5) 0.15040(17) 0.1986(4) 0.0235(10) Uani 1 1 d . . .
C20 C 1.3600(7) 0.0515(2) -0.0091(4) 0.0422(14) Uani 1 1 d . . .
H20A H 1.4620 0.0511 -0.0128 0.063 Uiso 1 1 calc R . .
H20B H 1.3113 0.0498 -0.0775 0.063 Uiso 1 1 calc R . .
H20C H 1.3330 0.0226 0.0301 0.063 Uiso 1 1 calc R . .
C21 C 1.1783(8) 0.2335(2) -0.0342(4) 0.0478(16) Uani 1 1 d . . .
H21A H 1.0850 0.2434 -0.0164 0.072 Uiso 1 1 calc R . .
H21B H 1.1720 0.2244 -0.1059 0.072 Uiso 1 1 calc R . .
H21C H 1.2442 0.2615 -0.0213 0.072 Uiso 1 1 calc R . .
C22 C 1.3115(6) 0.15445(13) 0.3142(3) 0.0374(13) Uani 1 1 d . . .
H22A H 1.2945 0.1892 0.3338 0.056 Uiso 1 1 calc R . .
H22B H 1.4066 0.1444 0.3412 0.056 Uiso 1 1 calc R . .
H22C H 1.2423 0.1324 0.3414 0.056 Uiso 1 1 calc R . .
C23 C 1.4396(5) -0.14254(13) 0.4261(3) 0.0248(10) Uani 1 1 d R . .
H23A H 1.3845 -0.1328 0.4813 0.037 Uiso 1 1 d R . .
H23B H 1.5195 -0.1633 0.4529 0.037 Uiso 1 1 d R . .
H23C H 1.3799 -0.1616 0.3755 0.037 Uiso 1 1 d R . .
C24 C 1.5820(5) -0.11291(17) 0.2881(4) 0.0270(10) Uani 1 1 d . . .
H24A H 1.5183 -0.1296 0.2362 0.040 Uiso 1 1 calc R . .
H24B H 1.6547 -0.1366 0.3153 0.040 Uiso 1 1 calc R . .
H24C H 1.6266 -0.0842 0.2581 0.040 Uiso 1 1 calc R . .
C25 C 1.5922(5) -0.06649(18) 0.4617(4) 0.0279(11) Uani 1 1 d . . .
H25A H 1.6261 -0.0349 0.4355 0.042 Uiso 1 1 calc R . .
H25B H 1.6728 -0.0879 0.4843 0.042 Uiso 1 1 calc R . .
H25C H 1.5376 -0.0596 0.5187 0.042 Uiso 1 1 calc R . .
C26 C 0.9669(6) 0.0624(2) 0.0762(4) 0.0426(14) Uani 1 1 d . . .
H26A H 0.8766 0.0447 0.0663 0.064 Uiso 1 1 calc R . .
H26B H 1.0359 0.0454 0.0384 0.064 Uiso 1 1 calc R . .
H26C H 0.9543 0.0970 0.0520 0.064 Uiso 1 1 calc R . .
C27 C 1.0196(5) 0.06279(18) 0.1886(4) 0.0257(10) Uani 1 1 d . . .
Cl1 Cl 0.89068(12) -0.03681(5) 0.24652(12) 0.0370(3) Uani 1 1 d . . .
O1 O 0.9942(4) 0.09824(14) 0.2430(3) 0.0409(9) Uani 1 1 d . . .
N1 N 1.4197(4) -0.01104(12) 0.2857(3) 0.0162(7) Uani 1 1 d . . .
N2 N 1.3916(4) 0.06255(13) 0.2097(3) 0.0195(8) Uani 1 1 d . . .
N3 N 1.2388(4) -0.06311(13) 0.3212(3) 0.0160(7) Uani 1 1 d . . .

loop_
_atom_site_aniso_label
_atom_site_aniso_U_11
_atom_site_aniso_U_22
_atom_site_aniso_U_33
_atom_site_aniso_U_23
_atom_site_aniso_U_13
_atom_site_aniso_U_12
C91 0.056(11) 0.037(8) 0.068(11) -0.003(7) 0.022(9) -0.017(7)
Cl2 0.067(3) 0.034(2) 0.155(7) 0.015(3) 0.045(4) 0.0025(18)
Cl3 0.080(3) 0.0406(17) 0.136(4) 0.012(2) 0.044(3) 0.0069(17)
Cl4 0.114(4) 0.124(4) 0.077(3) -0.046(3) 0.039(3) -0.071(3)
Cl5 0.054(3) 0.047(3) 0.255(13) -0.062(5) 0.060(5) -0.010(2)
Cl7 0.189(8) 0.108(5) 0.051(3) -0.002(3) -0.007(4) -0.078(6)
Cl6 0.106(6) 0.042(5) 0.071(4) 0.030(3) 0.017(4) 0.023(4)
C92 0.050(14) 0.034(11) 0.060(14) -0.017(9) 0.017(11) -0.022(9)
Pd 0.01253(15) 0.02007(15) 0.02590(17) 0.00416(16) 0.00336(11) 0.00382(14)
C1 0.015(2) 0.021(2) 0.0087(18) 0.0046(15) -0.0030(16) 0.0076(16)
C2 0.0134(19) 0.019(2) 0.034(2) 0.0053(18) 0.0034(18) -0.0016(16)
C3 0.013(2) 0.023(2) 0.036(3) 0.0069(19) 0.0059(19) -0.0006(17)
C4 0.0131(19) 0.0145(19) 0.018(2) -0.0016(16) -0.0007(16) 0.0014(15)
C5 0.016(2) 0.016(2) 0.021(2) 0.0027(16) -0.0014(17) 0.0024(16)
C6 0.0107(19) 0.018(2) 0.024(2) 0.0036(17) -0.0018(17) -0.0017(16)
C7 0.025(2) 0.025(2) 0.030(3) -0.001(2) -0.004(2) -0.0037(19)
C8 0.036(3) 0.031(3) 0.045(3) 0.001(2) -0.014(3) -0.017(2)
C9 0.036(3) 0.042(3) 0.055(4) 0.013(3) 0.001(3) -0.024(3)
C10 0.027(3) 0.049(3) 0.037(3) 0.015(3) 0.008(2) -0.008(2)
C11 0.015(2) 0.029(2) 0.024(2) 0.0043(19) 0.0000(18) -0.0023(18)
C12 0.052(4) 0.045(3) 0.032(3) -0.014(3) -0.002(3) -0.009(3)
C13 0.033(3) 0.039(3) 0.025(3) -0.007(2) 0.008(2) -0.003(2)
C14 0.022(2) 0.018(2) 0.020(2) 0.0068(17) 0.0032(18) 0.0021(17)
C15 0.029(2) 0.024(2) 0.024(2) 0.0010(19) 0.002(2) 0.0082(19)
C16 0.045(3) 0.029(3) 0.020(2) 0.006(2) 0.006(2) 0.006(2)
C17 0.040(3) 0.022(2) 0.026(3) 0.007(2) 0.003(2) 0.003(2)
C18 0.039(3) 0.017(2) 0.028(3) 0.0003(19) 0.000(2) 0.007(2)
C19 0.026(2) 0.023(2) 0.022(2) 0.0017(18) 0.0020(19) 0.0015(18)
C20 0.060(4) 0.035(3) 0.031(3) -0.005(2) 0.003(3) 0.018(3)
C21 0.084(5) 0.026(3) 0.032(3) 0.010(2) -0.004(3) 0.011(3)
C22 0.052(3) 0.039(3) 0.021(3) 0.000(2) 0.001(2) 0.013(3)
C23 0.021(2) 0.019(2) 0.033(3) 0.0086(19) -0.001(2) 0.0024(18)
C24 0.021(2) 0.018(2) 0.042(3) 0.002(2) 0.008(2) 0.0054(18)
C25 0.025(2) 0.024(2) 0.032(3) 0.007(2) -0.009(2) 0.0010(19)
C26 0.043(3) 0.044(3) 0.038(3) 0.006(3) -0.007(3) 0.012(3)
C27 0.020(2) 0.025(2) 0.033(3) 0.004(2) 0.007(2) 0.0041(18)
Cl1 0.0114(5) 0.0398(7) 0.0601(9) 0.0069(6) 0.0045(5) 0.0003(5)
O1 0.049(2) 0.033(2) 0.042(2) 0.0045(17) 0.0119(19) 0.0154(18)
N1 0.0149(16) 0.0137(17) 0.0206(18) 0.0059(13) 0.0038(14) 0.0034(13)
N2 0.0156(17) 0.0172(17) 0.026(2) 0.0061(15) 0.0027(15) 0.0027(14)
N3 0.0142(17) 0.0149(16) 0.0192(18) -0.0015(14) 0.0030(14) -0.0021(13)

loop_
_atom_type_symbol
_atom_type_description
_atom_type_scat_dispersion_real
_atom_type_scat_dispersion_imag
_atom_type_scat_source
C C 0.0030 0.0020 'International Tables Vol C Tables 4.2.6.8 and 6.1.1.4'
H H 0.0000 0.0000 'International Tables Vol C Tables 4.2.6.8 and 6.1.1.4'
Cl Cl 0.1480 0.1590 'International Tables Vol C Tables 4.2.6.8 and 6.1.1.4'
N N 0.0060 0.0030 'International Tables Vol C Tables 4.2.6.8 and 6.1.1.4'
O O 0.0110 0.0060 'International Tables Vol C Tables 4.2.6.8 and 6.1.1.4'
Pd Pd -0.9990 1.0070 'International Tables Vol C Tables 4.2.6.8 and 6.1.1.4'

loop_
_geom_angle_atom_site_label_1
_geom_angle_atom_site_label_2
_geom_angle_atom_site_label_3
_geom_angle
Cl3 C91 Cl4 110.0(10)
Cl3 C91 Cl2 110.9(10)
Cl4 C91 Cl2 109.1(10)
Cl6 C92 Cl7 108.1(12)
Cl6 C92 Cl5 110.2(14)
Cl7 C92 Cl5 114.2(14)
C27 Pd C1 98.34(17)
C27 Pd N3 174.31(17)
C1 Pd N3 77.45(14)
C27 Pd Cl1 87.95(14)
C1 Pd Cl1 172.69(12)
N3 Pd Cl1 96.50(9)
N2 C1 N1 105.7(3)
N2 C1 Pd 139.6(3)
N1 C1 Pd 114.5(3)
C3 C2 N1 106.8(4)
C2 C3 N2 107.5(4)
N3 C4 N1 111.9(3)
N3 C4 C5 131.0(4)
N1 C4 C5 117.1(3)
C4 C5 C23 113.7(3)
C4 C5 C24 108.6(3)
C23 C5 C24 106.2(3)
C4 C5 C25 110.3(3)
C23 C5 C25 105.9(3)
C24 C5 C25 112.1(4)
C7 C6 C11 122.3(4)
C7 C6 N3 119.1(4)
C11 C6 N3 118.2(4)
C6 C7 C8 117.8(5)
C6 C7 C12 121.2(4)
C8 C7 C12 121.0(5)
C9 C8 C7 120.6(5)
C10 C9 C8 120.3(5)
C9 C10 C11 121.0(5)
C10 C11 C6 117.9(5)
C10 C11 C13 121.2(5)
C6 C11 C13 120.9(4)
C15 C14 C19 122.9(4)
C15 C14 N2 117.8(4)
C19 C14 N2 119.2(4)
C14 C15 C16 117.5(4)
C14 C15 C20 121.6(4)
C16 C15 C20 120.9(4)
C17 C16 C15 121.7(5)
C18 C17 C16 118.5(4)
C18 C17 C21 120.6(5)
C16 C17 C21 120.9(5)
C17 C18 C19 122.1(4)
C18 C19 C14 117.3(4)
C18 C19 C22 121.1(4)
C14 C19 C22 121.6(4)
O1 C27 C26 121.1(5)
O1 C27 Pd 120.9(4)
C26 C27 Pd 117.7(4)
C1 N1 C2 109.2(3)
C1 N1 C4 120.3(3)
C2 N1 C4 130.5(3)
C1 N2 C3 110.8(3)
C1 N2 C14 126.2(3)
C3 N2 C14 122.4(4)
C4 N3 C6 127.1(4)
C4 N3 Pd 115.8(3)
C6 N3 Pd 117.0(2)

loop_
_geom_bond_atom_site_label_1
_geom_bond_atom_site_label_2
_geom_bond_distance
C91 Cl3 1.747(16)
C91 Cl4 1.76(2)
C91 Cl2 1.789(18)
Cl5 C92 1.74(2)
Cl7 C92 1.74(2)
Cl6 C92 1.69(3)
Pd C27 1.972(5)
Pd C1 1.977(4)
Pd N3 2.191(3)
Pd Cl1 2.3268(12)
C1 N2 1.334(5)
C1 N1 1.384(5)
C2 C3 1.342(6)
C2 N1 1.404(5)
C3 N2 1.396(5)
C4 N3 1.282(5)
C4 N1 1.436(5)
C4 C5 1.536(5)
C5 C23 1.542(5)
C5 C24 1.543(6)
C5 C25 1.544(6)
C6 C7 1.387(6)
C6 C11 1.396(6)
C6 N3 1.440(5)
C7 C8 1.403(7)
C7 C12 1.500(7)
C8 C9 1.378(8)
C9 C10 1.377(8)
C10 C11 1.390(6)
C11 C13 1.507(7)
C14 C15 1.384(6)
C14 C19 1.399(6)
C14 N2 1.450(5)
C15 C16 1.396(6)
C15 C20 1.511(7)
C16 C17 1.392(7)
C17 C18 1.386(7)
C17 C21 1.508(6)
C18 C19 1.388(6)
C19 C22 1.504(6)
C26 C27 1.498(7)
C27 O1 1.205(6)
